data_4302043
loop_
_publ_author_name
'P. Bhyrappa'
'C. Arunkumar'
'B. Varghese'

_publ_contact_author_address 'Dept. of Chem., Indian Institute of Technology Madras, Chennai 600 036, India'
_publ_contact_author_email pbhyrappa@hotmail.com
_publ_contact_author_fax 091-44-2257-0509
_publ_contact_author_name 'P. Bhyrappa'
_publ_contact_author_phone 091-44-2257-4222
_publ_section_title
;
Influence of Mixed Substituents on the Macrocyclic Ring Distortions of Free
Base Porphyrins and Their Metal Complexes
;
_journal_name_full 'Inorganic Chemistry'
_journal_page_first 3954
_journal_page_last 3965
_journal_paper_doi 10.1021/ic801618m
_journal_volume 48
_journal_year 2009
_chemical_formula_moiety 'C72 H42 N8, 3(C2 H4 Cl2)'
_chemical_formula_sum 'C78 H54 Cl6 N8'
_chemical_formula_weight 1315.99
_chemical_name_systematic
;
 ?
;
_space_group_IT_number 14
_symmetry_cell_setting monoclinic
_symmetry_space_group_name_Hall '-P 2yn'
_symmetry_space_group_name_H-M 'P 1 21/n 1'
_atom_sites_solution_hydrogens geom
_atom_sites_solution_primary direct
_atom_sites_solution_secondary difmap
_audit_creation_method SHELXL-97
_cell_angle_alpha 90.00
_cell_angle_beta 109.8000(10)
_cell_angle_gamma 90.00
_cell_formula_units_Z 4
_cell_length_a 17.9279(5)
_cell_length_b 19.9174(6)
_cell_length_c 19.7750(6)
_cell_measurement_reflns_used 7833
_cell_measurement_temperature 173(2)
_cell_measurement_theta_max 25.0
_cell_measurement_theta_min 1.3
_cell_volume 6643.7(3)
_computing_cell_refinement 'APEX2/SAINT (Bruker, 2004)'
_computing_data_reduction 'SAINT (Bruker, 2003)'
_computing_molecular_graphics 'ORTEP32 (Farrugia, 1997) & Mercury (Bruno et al., 2002)'
_computing_publication_material 'SHELXL-97 (Sheldrick, 1997)'
_computing_structure_refinement 'SHELXL-97 (Sheldrick, 1997)'
_computing_structure_solution 'SHELXS-97 (Sheldrick, 1997)'
_diffrn_ambient_temperature 173(2)
_diffrn_measured_fraction_theta_full 1.000
_diffrn_measured_fraction_theta_max 1.000
_diffrn_measurement_device_type 'Bruker APEXII CCD area detector'
_diffrn_measurement_method '\w and \f scan'
_diffrn_radiation_source 'fine-focus sealed tube'
_diffrn_radiation_type MoK\a
_diffrn_radiation_wavelength 0.71073
_diffrn_reflns_av_R_equivalents 0.0455
_diffrn_reflns_av_sigmaI/netI 0.0392
_diffrn_reflns_limit_h_max 18
_diffrn_reflns_limit_h_min -21
_diffrn_reflns_limit_k_max 23
_diffrn_reflns_limit_k_min -20
_diffrn_reflns_limit_l_max 21
_diffrn_reflns_limit_l_min -23
_diffrn_reflns_number 73793
_diffrn_reflns_theta_full 25.00
_diffrn_reflns_theta_max 25.00
_diffrn_reflns_theta_min 1.33
_diffrn_standards_decay_% 0
_exptl_absorpt_coefficient_mu 0.310
_exptl_absorpt_correction_T_max 0.945
_exptl_absorpt_correction_T_min 0.915
_exptl_absorpt_correction_type multi-scan
_exptl_absorpt_process_details 'SADABS, 2004'
_exptl_crystal_colour green
_exptl_crystal_density_diffrn 1.316
_exptl_crystal_density_method 'not measured'
_exptl_crystal_description plate
_exptl_crystal_F_000 2720
_exptl_crystal_size_max 0.31
_exptl_crystal_size_mid 0.25
_exptl_crystal_size_min 0.20
_refine_diff_density_max 1.381
_refine_diff_density_min -1.093
_refine_diff_density_rms 0.116
_refine_ls_extinction_coef 0.0048(6)
_refine_ls_extinction_expression Fc^*^=kFc[1+0.001xFc^2^\l^3^/sin(2\q)]^-1/4^
_refine_ls_extinction_method SHELXL
_refine_ls_goodness_of_fit_ref 1.049
_refine_ls_hydrogen_treatment constr
_refine_ls_matrix_type full
_refine_ls_number_parameters 831
_refine_ls_number_reflns 11691
_refine_ls_number_restraints 30
_refine_ls_restrained_S_all 1.053
_refine_ls_R_factor_all 0.1281
_refine_ls_R_factor_gt 0.0855
_refine_ls_shift/su_max 0.000
_refine_ls_shift/su_mean 0.000
_refine_ls_structure_factor_coef Fsqd
_refine_ls_weighting_details 'calc w=1/[\s^2^(Fo^2^)+(0.1300P)^2^+17.4735P] where P=(Fo^2^+2Fc^2^)/3'
_refine_ls_weighting_scheme calc
_refine_ls_wR_factor_gt 0.2242
_refine_ls_wR_factor_ref 0.2671
_reflns_number_gt 7806
_reflns_number_total 11691
_reflns_threshold_expression >2sigma(I)
_cod_data_source_file ic801618m_si_003_2.cif
_cod_data_source_block H2TPP(Ph)4(CN)4.3C2H4Cl2
_cod_original_sg_symbol_H-M P21/n
_cod_database_code 4302043

loop_
_symmetry_equiv_pos_as_xyz
'x, y, z'
'-x+1/2, y+1/2, -z+1/2'
'-x, -y, -z'
'x-1/2, -y-1/2, z-1/2'

loop_
_atom_site_label
_atom_site_type_symbol
_atom_site_fract_x
_atom_site_fract_y
_atom_site_fract_z
_atom_site_U_iso_or_equiv
_atom_site_adp_type
_atom_site_occupancy
_atom_site_symmetry_multiplicity
_atom_site_calc_flag
_atom_site_refinement_flags
_atom_site_disorder_assembly
_atom_site_disorder_group
C1 C 0.6950(2) 0.93134(19) 0.2686(2) 0.0237(8) Uani 1 1 d . . .
C2 C 0.6181(2) 0.9622(2) 0.2564(2) 0.0262(9) Uani 1 1 d . . .
C3 C 0.5959(2) 0.9451(2) 0.3139(2) 0.0253(9) Uani 1 1 d . . .
C4 C 0.6585(2) 0.90252(19) 0.3596(2) 0.0230(8) Uani 1 1 d . . .
C5 C 0.6549(2) 0.86950(19) 0.4214(2) 0.0233(8) Uani 1 1 d . . .
C6 C 0.7199(2) 0.8368(2) 0.4713(2) 0.0237(8) Uani 1 1 d . . .
C7 C 0.7191(2) 0.7862(2) 0.5227(2) 0.0245(8) Uani 1 1 d . . .
C8 C 0.7971(2) 0.7729(2) 0.5643(2) 0.0240(8) Uani 1 1 d . . .
C9 C 0.8468(2) 0.8165(2) 0.53955(19) 0.0236(8) Uani 1 1 d . . .
C10 C 0.9281(2) 0.82892(19) 0.56916(19) 0.0221(8) Uani 1 1 d . . .
C11 C 0.9700(2) 0.86905(19) 0.53496(19) 0.0224(8) Uani 1 1 d . . .
C12 C 1.0475(2) 0.89741(19) 0.5711(2) 0.0225(8) Uani 1 1 d . . .
C13 C 1.0715(2) 0.92671(19) 0.51855(19) 0.0215(8) Uani 1 1 d . . .
C14 C 1.0074(2) 0.91573(19) 0.4512(2) 0.0216(8) Uani 1 1 d . . .
C15 C 1.0123(2) 0.93169(19) 0.3829(2) 0.0218(8) Uani 1 1 d . . .
C16 C 0.9487(2) 0.93111(19) 0.3187(2) 0.0223(8) Uani 1 1 d . . .
C17 C 0.9488(2) 0.9394(2) 0.2456(2) 0.0245(8) Uani 1 1 d . . .
C18 C 0.8718(2) 0.9361(2) 0.1997(2) 0.0262(9) Uani 1 1 d . . .
C19 C 0.8212(2) 0.9301(2) 0.2427(2) 0.0243(8) Uani 1 1 d . . .
C20 C 0.7391(2) 0.9381(2) 0.2216(2) 0.0251(9) Uani 1 1 d . . .
C27 C 0.6492(2) 0.7456(2) 0.5219(2) 0.0275(9) Uani 1 1 d . . .
C28 C 0.6269(3) 0.6916(2) 0.4753(3) 0.0391(11) Uani 1 1 d . . .
H28 H 0.6560 0.6810 0.4458 0.047 Uiso 1 1 calc R . .
C29 C 0.5613(3) 0.6531(3) 0.4724(3) 0.0545(14) Uani 1 1 d . . .
H29 H 0.5465 0.6170 0.4407 0.065 Uiso 1 1 calc R . .
C30 C 0.5185(3) 0.6681(3) 0.5158(3) 0.0620(16) Uani 1 1 d . . .
H30 H 0.4745 0.6423 0.5137 0.074 Uiso 1 1 calc R . .
C31 C 0.5400(3) 0.7209(3) 0.5622(3) 0.0557(15) Uani 1 1 d . . .
H31 H 0.5104 0.7311 0.5914 0.067 Uiso 1 1 calc R . .
C32 C 0.6054(3) 0.7594(3) 0.5663(2) 0.0386(11) Uani 1 1 d . . .
H32 H 0.6202 0.7947 0.5989 0.046 Uiso 1 1 calc R . .
C33 C 0.8207(2) 0.7196(2) 0.6194(2) 0.0286(9) Uani 1 1 d . . .
C34 C 0.7938(3) 0.7218(3) 0.6780(2) 0.0420(12) Uani 1 1 d . . .
H34 H 0.7637 0.7581 0.6834 0.050 Uiso 1 1 calc R . .
C35 C 0.8115(3) 0.6712(3) 0.7274(3) 0.0566(16) Uani 1 1 d . . .
H35 H 0.7933 0.6733 0.7661 0.068 Uiso 1 1 calc R . .
C36 C 0.8555(3) 0.6175(3) 0.7205(3) 0.0588(16) Uani 1 1 d . . .
H36 H 0.8665 0.5829 0.7541 0.071 Uiso 1 1 calc R . .
C37 C 0.8834(3) 0.6145(3) 0.6643(3) 0.0558(15) Uani 1 1 d . . .
H37 H 0.9139 0.5780 0.6600 0.067 Uiso 1 1 calc R . .
C38 C 0.8664(3) 0.6658(2) 0.6134(2) 0.0400(11) Uani 1 1 d . . .
H38 H 0.8858 0.6637 0.5755 0.048 Uiso 1 1 calc R . .
C39 C 0.9763(2) 0.80043(19) 0.6401(2) 0.0242(8) Uani 1 1 d . . .
C40 C 0.9592(2) 0.8165(2) 0.7021(2) 0.0290(9) Uani 1 1 d . . .
H40 H 0.9141 0.8413 0.6986 0.035 Uiso 1 1 calc R . .
C41 C 1.0093(3) 0.7953(2) 0.7687(2) 0.0364(11) Uani 1 1 d . . .
H41 H 0.9980 0.8061 0.8099 0.044 Uiso 1 1 calc R . .
C42 C 1.0758(3) 0.7584(2) 0.7739(2) 0.0374(11) Uani 1 1 d . . .
H42 H 1.1103 0.7458 0.8189 0.045 Uiso 1 1 calc R . .
C43 C 1.0920(3) 0.7397(2) 0.7130(2) 0.0351(10) Uani 1 1 d . . .
H43 H 1.1357 0.7129 0.7166 0.042 Uiso 1 1 calc R . .
C44 C 1.0421(2) 0.7615(2) 0.6462(2) 0.0290(9) Uani 1 1 d . . .
H44 H 1.0531 0.7498 0.6050 0.035 Uiso 1 1 calc R . .
C45 C 1.0941(2) 0.9464(2) 0.3823(2) 0.0239(8) Uani 1 1 d . . .
C46 C 1.1175(2) 1.0099(2) 0.3697(2) 0.0302(9) Uani 1 1 d . . .
H46 H 1.0812 1.0450 0.3600 0.036 Uiso 1 1 calc R . .
C47 C 1.1933(3) 1.0219(2) 0.3715(2) 0.0382(11) Uani 1 1 d . . .
H47 H 1.2085 1.0652 0.3642 0.046 Uiso 1 1 calc R . .
C48 C 1.2473(3) 0.9699(3) 0.3840(3) 0.0423(12) Uani 1 1 d . . .
H48 H 1.2984 0.9777 0.3839 0.051 Uiso 1 1 calc R . .
C49 C 1.2249(3) 0.9067(3) 0.3967(3) 0.0418(12) Uani 1 1 d . . .
H49 H 1.2612 0.8716 0.4053 0.050 Uiso 1 1 calc R . .
C50 C 1.1491(2) 0.8946(2) 0.3967(2) 0.0337(10) Uani 1 1 d . . .
H50 H 1.1349 0.8516 0.4063 0.040 Uiso 1 1 calc R . .
C51 C 1.0178(2) 0.9481(2) 0.2208(2) 0.0310(10) Uani 1 1 d . . .
C52 C 1.0619(3) 0.8938(3) 0.2141(3) 0.0506(13) Uani 1 1 d . . .
H52 H 1.0505 0.8511 0.2267 0.061 Uiso 1 1 calc R . .
C53 C 1.1246(3) 0.9039(5) 0.1878(3) 0.076(2) Uani 1 1 d . . .
H53 H 1.1545 0.8674 0.1824 0.092 Uiso 1 1 calc R . .
C54 C 1.1423(3) 0.9663(5) 0.1701(3) 0.080(2) Uani 1 1 d . . .
H54 H 1.1851 0.9726 0.1544 0.096 Uiso 1 1 calc R . .
C55 C 1.0974(3) 1.0196(4) 0.1755(3) 0.075(2) Uani 1 1 d . . .
H55 H 1.1089 1.0620 0.1620 0.090 Uiso 1 1 calc R . .
C56 C 1.0350(3) 1.0115(3) 0.2008(3) 0.0513(14) Uani 1 1 d . . .
H56 H 1.0046 1.0483 0.2044 0.062 Uiso 1 1 calc R . .
C57 C 0.8485(2) 0.9312(2) 0.1204(2) 0.0312(10) Uani 1 1 d . . .
C58 C 0.8634(3) 0.9826(3) 0.0794(3) 0.0521(14) Uani 1 1 d . . .
H58 H 0.8855 1.0227 0.1011 0.063 Uiso 1 1 calc R . .
C59 C 0.8454(4) 0.9740(4) 0.0060(3) 0.0668(18) Uani 1 1 d . . .
H59 H 0.8556 1.0087 -0.0211 0.080 Uiso 1 1 calc R . .
C60 C 0.8129(3) 0.9158(4) -0.0271(3) 0.0596(16) Uani 1 1 d . . .
H60 H 0.8013 0.9106 -0.0763 0.072 Uiso 1 1 calc R . .
C61 C 0.7976(3) 0.8654(3) 0.0128(3) 0.0579(15) Uani 1 1 d . . .
H61 H 0.7750 0.8257 -0.0096 0.069 Uiso 1 1 calc R . .
C62 C 0.8154(3) 0.8726(3) 0.0864(2) 0.0437(12) Uani 1 1 d . . .
H62 H 0.8049 0.8376 0.1130 0.052 Uiso 1 1 calc R . .
C63 C 0.6951(2) 0.9621(2) 0.1474(2) 0.0284(9) Uani 1 1 d . . .
C64 C 0.7129(3) 1.0233(3) 0.1249(3) 0.0431(12) Uani 1 1 d . . .
H64 H 0.7525 1.0499 0.1558 0.052 Uiso 1 1 calc R . .
C65 C 0.6714(3) 1.0454(3) 0.0556(3) 0.0587(15) Uani 1 1 d . . .
H65 H 0.6832 1.0871 0.0405 0.070 Uiso 1 1 calc R . .
C66 C 0.6132(3) 1.0067(3) 0.0092(3) 0.0576(16) Uani 1 1 d . . .
H66 H 0.5858 1.0218 -0.0371 0.069 Uiso 1 1 calc R . .
C67 C 0.5957(3) 0.9460(3) 0.0314(3) 0.0523(14) Uani 1 1 d . . .
H67 H 0.5562 0.9195 0.0001 0.063 Uiso 1 1 calc R . .
C68 C 0.6363(3) 0.9230(3) 0.1005(2) 0.0379(11) Uani 1 1 d . . .
H68 H 0.6240 0.8813 0.1152 0.045 Uiso 1 1 calc R . .
C69 C 0.5733(3) 1.0082(2) 0.2021(2) 0.0331(10) Uani 1 1 d . . .
C70 C 0.5285(3) 0.9725(2) 0.3260(2) 0.0304(9) Uani 1 1 d . . .
C71 C 1.0915(2) 0.9035(2) 0.6462(2) 0.0261(9) Uani 1 1 d . . .
C72 C 1.1437(2) 0.9630(2) 0.5343(2) 0.0263(9) Uani 1 1 d . . .
C73 C 0.8886(4) 0.7452(6) 0.3684(7) 0.0823(9) Uani 0.533(3) 1 d PD A 1
H73A H 0.9056 0.7496 0.3269 0.099 Uiso 0.533(3) 1 calc PR A 1
H73B H 0.8890 0.7898 0.3882 0.099 Uiso 0.533(3) 1 calc PR A 1
C74 C 0.9486(5) 0.7032(6) 0.4235(7) 0.0823(9) Uani 0.533(3) 1 d PD A 1
H74A H 0.9444 0.6576 0.4055 0.099 Uiso 0.533(3) 1 calc PR A 1
H74B H 0.9343 0.7025 0.4666 0.099 Uiso 0.533(3) 1 calc PR A 1
Cl1 Cl 0.7940(3) 0.7166(3) 0.3397(3) 0.0823(9) Uani 0.533(3) 1 d PD A 1
Cl2 Cl 1.0458(5) 0.7273(5) 0.4475(7) 0.0823(9) Uani 0.533(3) 1 d PD A 1
C73A C 0.9486(6) 0.7317(8) 0.3751(7) 0.0823(9) Uani 0.467(3) 1 d PD B 2
H73C H 0.9325 0.7763 0.3560 0.099 Uiso 0.467(3) 1 calc PR B 2
H73D H 0.9509 0.7035 0.3359 0.099 Uiso 0.467(3) 1 calc PR B 2
C74A C 0.8873(4) 0.7041(8) 0.4037(7) 0.0823(9) Uani 0.467(3) 1 d PD B 2
H74C H 0.8952 0.7271 0.4489 0.099 Uiso 0.467(3) 1 calc PR B 2
H74D H 0.9015 0.6575 0.4158 0.099 Uiso 0.467(3) 1 calc PR B 2
Cl1A Cl 0.7873(4) 0.7048(4) 0.3584(4) 0.0823(9) Uani 0.467(3) 1 d PD B 2
Cl2A Cl 1.0406(6) 0.7362(6) 0.4381(8) 0.0823(9) Uani 0.467(3) 1 d PD B 2
N1 N 0.71779(18) 0.89684(16) 0.33160(16) 0.0232(7) Uani 1 1 d . . .
N2 N 0.79729(18) 0.85078(17) 0.48136(16) 0.0242(7) Uani 1 1 d . . .
H2 H 0.8131 0.8775 0.4548 0.029 Uiso 1 1 calc R . .
N3 N 0.94589(18) 0.88424(16) 0.46334(16) 0.0227(7) Uani 1 1 d . . .
N4 N 0.87050(18) 0.92326(16) 0.31291(16) 0.0233(7) Uani 1 1 d . . .
H4 H 0.8545 0.9152 0.3485 0.028 Uiso 1 1 calc R . .
N5 N 0.5343(3) 1.0465(2) 0.1628(2) 0.0526(12) Uani 1 1 d . . .
N6 N 0.4741(2) 0.9993(2) 0.3313(2) 0.0477(11) Uani 1 1 d . . .
N7 N 1.1293(2) 0.91218(19) 0.7052(2) 0.0390(9) Uani 1 1 d . . .
N8 N 1.2020(2) 0.9922(2) 0.5529(2) 0.0386(9) Uani 1 1 d . . .
Cl3 Cl 0.2935(7) 0.0882(4) 0.2477(5) 0.0837(8) Uani 0.385(3) 1 d PD C 3
Cl4 Cl 0.3192(4) 0.2356(3) 0.1618(4) 0.0837(8) Uani 0.385(3) 1 d PD C 3
C75 C 0.3709(11) 0.1242(8) 0.2290(13) 0.0837(8) Uani 0.385(3) 1 d PDU C 3
H75A H 0.4182 0.1027 0.2611 0.100 Uiso 0.385(3) 1 calc PR C 3
H75B H 0.3657 0.1091 0.1810 0.100 Uiso 0.385(3) 1 calc PR C 3
C76 C 0.3908(8) 0.1975(7) 0.2306(8) 0.0837(8) Uani 0.385(3) 1 d PD C 3
H76A H 0.4421 0.2034 0.2252 0.100 Uiso 0.385(3) 1 calc PR C 3
H76B H 0.3927 0.2170 0.2761 0.100 Uiso 0.385(3) 1 calc PR C 3
Cl3B Cl 0.2914(7) 0.1101(5) 0.2605(6) 0.0837(8) Uani 0.409(4) 1 d PD D 4
Cl4B Cl 0.2858(4) 0.2289(3) 0.1603(4) 0.0837(8) Uani 0.409(4) 1 d PD D 4
C75B C 0.3783(9) 0.1368(10) 0.2521(9) 0.0837(8) Uani 0.409(4) 1 d PD D 4
H75C H 0.4040 0.1691 0.2894 0.100 Uiso 0.409(4) 1 calc PR D 4
H75D H 0.4139 0.0991 0.2563 0.100 Uiso 0.409(4) 1 calc PR D 4
C76B C 0.3582(10) 0.1687(8) 0.1794(11) 0.0837(8) Uani 0.409(4) 1 d PD D 4
H76C H 0.3414 0.1338 0.1432 0.100 Uiso 0.409(4) 1 calc PR D 4
H76D H 0.4059 0.1888 0.1756 0.100 Uiso 0.409(4) 1 calc PR D 4
Cl3A Cl 0.3007(12) 0.1029(10) 0.2763(9) 0.0837(8) Uani 0.206(3) 1 d PD E 5
Cl4A Cl 0.3657(6) 0.2350(4) 0.2158(6) 0.0837(8) Uani 0.206(3) 1 d PD E 5
C75A C 0.354(2) 0.0975(5) 0.220(2) 0.0837(8) Uani 0.206(3) 1 d PD E 5
H75E H 0.4021 0.0734 0.2465 0.100 Uiso 0.206(3) 1 calc PR E 5
H75F H 0.3242 0.0678 0.1814 0.100 Uiso 0.206(3) 1 calc PR E 5
C76A C 0.381(2) 0.1543(15) 0.184(2) 0.0837(8) Uani 0.206(3) 1 d PD E 5
H76E H 0.3520 0.1521 0.1324 0.100 Uiso 0.206(3) 1 calc PR E 5
H76F H 0.4366 0.1488 0.1909 0.100 Uiso 0.206(3) 1 calc PR E 5
Cl5 Cl 0.7321(2) 0.6989(3) 0.0889(3) 0.1127(8) Uani 0.664(3) 1 d PD F 6
Cl6 Cl 0.92392(18) 0.72480(19) 0.1906(2) 0.1127(8) Uani 0.664(3) 1 d PD F 6
C77 C 0.7947(5) 0.6497(6) 0.1551(7) 0.1127(8) Uani 0.664(3) 1 d PD F 6
H77A H 0.7921 0.6648 0.2009 0.135 Uiso 0.664(3) 1 calc PR F 6
H77B H 0.7748 0.6040 0.1479 0.135 Uiso 0.664(3) 1 calc PR F 6
C78 C 0.8803(6) 0.6483(4) 0.1607(9) 0.1127(8) Uani 0.664(3) 1 d PD F 6
H78A H 0.8842 0.6384 0.1140 0.135 Uiso 0.664(3) 1 calc PR F 6
H78B H 0.9078 0.6132 0.1938 0.135 Uiso 0.664(3) 1 calc PR F 6
Cl5A Cl 0.7089(5) 0.7133(6) 0.0748(6) 0.1127(8) Uani 0.336(3) 1 d PD G 7
Cl6A Cl 0.9094(4) 0.6651(4) 0.1599(5) 0.1127(8) Uani 0.336(3) 1 d PD G 7
C77A C 0.7625(12) 0.6957(12) 0.1620(7) 0.1127(8) Uani 0.336(3) 1 d PD G 7
H77C H 0.7880 0.7368 0.1847 0.135 Uiso 0.336(3) 1 calc PR G 7
H77D H 0.7258 0.6823 0.1861 0.135 Uiso 0.336(3) 1 calc PR G 7
C78A C 0.8249(10) 0.6423(12) 0.1750(17) 0.1127(8) Uani 0.336(3) 1 d PD G 7
H78C H 0.8020 0.6042 0.1446 0.135 Uiso 0.336(3) 1 calc PR G 7
H78D H 0.8390 0.6275 0.2245 0.135 Uiso 0.336(3) 1 calc PR G 7
C21 C 0.5810(2) 0.8731(2) 0.4396(2) 0.0251(9) Uani 1 1 d . . .
C26 C 0.5109(2) 0.8419(2) 0.3985(2) 0.0324(10) Uani 1 1 d . . .
H26 H 0.5087 0.8184 0.3572 0.039 Uiso 1 1 calc R . .
C22 C 0.5822(3) 0.9095(2) 0.4997(2) 0.0379(11) Uani 1 1 d . . .
H22 H 0.6286 0.9307 0.5275 0.045 Uiso 1 1 calc R . .
C23 C 0.5151(3) 0.9145(3) 0.5186(3) 0.0496(13) Uani 1 1 d . . .
H23 H 0.5161 0.9398 0.5585 0.060 Uiso 1 1 calc R . .
C25 C 0.4447(3) 0.8456(3) 0.4189(2) 0.0423(12) Uani 1 1 d . . .
H25 H 0.3984 0.8234 0.3922 0.051 Uiso 1 1 calc R . .
C24 C 0.4468(3) 0.8820(3) 0.4786(3) 0.0505(14) Uani 1 1 d . . .
H24 H 0.4019 0.8846 0.4919 0.061 Uiso 1 1 calc R . .

loop_
_atom_site_aniso_label
_atom_site_aniso_U_11
_atom_site_aniso_U_22
_atom_site_aniso_U_33
_atom_site_aniso_U_23
_atom_site_aniso_U_13
_atom_site_aniso_U_12
C1 0.0213(19) 0.024(2) 0.0202(19) 0.0007(16) -0.0005(15) -0.0021(16)
C2 0.026(2) 0.026(2) 0.0204(19) 0.0000(16) 0.0003(16) -0.0011(17)
C3 0.0220(19) 0.028(2) 0.0212(19) -0.0041(16) 0.0016(16) 0.0004(16)
C4 0.0217(19) 0.021(2) 0.0209(19) -0.0010(15) -0.0001(15) -0.0008(15)
C5 0.0238(19) 0.024(2) 0.0197(19) -0.0052(16) 0.0037(15) -0.0018(16)
C6 0.024(2) 0.027(2) 0.0197(19) -0.0008(16) 0.0070(16) -0.0014(16)
C7 0.0238(19) 0.031(2) 0.0180(18) 0.0008(16) 0.0063(15) -0.0023(17)
C8 0.026(2) 0.026(2) 0.0204(19) 0.0012(16) 0.0082(16) -0.0021(16)
C9 0.026(2) 0.026(2) 0.0186(19) 0.0021(16) 0.0062(16) 0.0015(16)
C10 0.0224(19) 0.025(2) 0.0179(18) 0.0020(15) 0.0053(15) 0.0019(16)
C11 0.0200(19) 0.026(2) 0.0182(18) 0.0036(16) 0.0020(15) 0.0036(16)
C12 0.0216(19) 0.022(2) 0.0214(19) 0.0014(15) 0.0036(15) 0.0036(15)
C13 0.0200(19) 0.022(2) 0.0198(19) 0.0009(15) 0.0034(15) 0.0004(15)
C14 0.0180(18) 0.022(2) 0.0222(19) 0.0032(15) 0.0039(15) 0.0030(15)
C15 0.0213(19) 0.022(2) 0.0224(19) 0.0021(16) 0.0075(15) 0.0011(15)
C16 0.0224(19) 0.024(2) 0.0199(19) 0.0038(16) 0.0069(15) 0.0012(16)
C17 0.029(2) 0.025(2) 0.0198(19) 0.0024(16) 0.0083(16) 0.0004(17)
C18 0.030(2) 0.026(2) 0.0209(19) 0.0029(16) 0.0063(16) -0.0014(17)
C19 0.025(2) 0.026(2) 0.0185(19) 0.0054(16) 0.0026(16) 0.0006(16)
C20 0.026(2) 0.026(2) 0.0191(19) 0.0024(16) 0.0019(16) -0.0028(16)
C27 0.0217(19) 0.032(2) 0.026(2) 0.0102(17) 0.0048(16) 0.0005(17)
C28 0.035(2) 0.038(3) 0.040(3) 0.001(2) 0.008(2) -0.005(2)
C29 0.047(3) 0.041(3) 0.065(4) 0.004(3) 0.005(3) -0.016(2)
C30 0.040(3) 0.065(4) 0.076(4) 0.019(3) 0.013(3) -0.016(3)
C31 0.041(3) 0.075(4) 0.061(3) 0.019(3) 0.029(3) -0.004(3)
C32 0.034(2) 0.048(3) 0.037(2) 0.008(2) 0.015(2) -0.002(2)
C33 0.025(2) 0.031(2) 0.026(2) 0.0073(17) 0.0033(16) -0.0058(17)
C34 0.031(2) 0.061(3) 0.032(2) 0.018(2) 0.0086(19) 0.000(2)
C35 0.035(3) 0.092(5) 0.039(3) 0.029(3) 0.008(2) -0.002(3)
C36 0.053(3) 0.058(4) 0.052(3) 0.032(3) 0.001(3) -0.013(3)
C37 0.053(3) 0.036(3) 0.063(4) 0.011(3) -0.001(3) 0.004(2)
C38 0.047(3) 0.032(2) 0.035(2) 0.003(2) 0.005(2) 0.000(2)
C39 0.0236(19) 0.025(2) 0.0210(19) 0.0052(16) 0.0037(16) -0.0034(16)
C40 0.029(2) 0.030(2) 0.026(2) 0.0044(17) 0.0067(17) -0.0023(18)
C41 0.042(3) 0.043(3) 0.021(2) 0.0071(19) 0.0053(18) -0.007(2)
C42 0.037(2) 0.039(3) 0.028(2) 0.0149(19) -0.0012(19) -0.002(2)
C43 0.029(2) 0.033(2) 0.038(2) 0.012(2) 0.0038(19) 0.0052(18)
C44 0.030(2) 0.027(2) 0.026(2) 0.0027(17) 0.0055(17) -0.0003(17)
C45 0.0229(19) 0.028(2) 0.0186(18) -0.0014(16) 0.0049(15) -0.0002(16)
C46 0.029(2) 0.034(2) 0.029(2) 0.0050(18) 0.0116(18) -0.0007(18)
C47 0.037(2) 0.041(3) 0.040(3) 0.003(2) 0.017(2) -0.010(2)
C48 0.025(2) 0.062(3) 0.041(3) -0.006(2) 0.012(2) -0.009(2)
C49 0.021(2) 0.049(3) 0.051(3) -0.007(2) 0.006(2) 0.005(2)
C50 0.025(2) 0.032(2) 0.041(3) -0.0006(19) 0.0070(19) -0.0010(18)
C51 0.024(2) 0.049(3) 0.0190(19) 0.0013(18) 0.0058(16) 0.0019(19)
C52 0.034(3) 0.068(4) 0.048(3) -0.015(3) 0.011(2) 0.007(2)
C53 0.034(3) 0.137(7) 0.056(4) -0.030(4) 0.014(3) 0.017(4)
C54 0.035(3) 0.175(8) 0.036(3) 0.009(4) 0.020(3) -0.007(4)
C55 0.042(3) 0.135(6) 0.052(4) 0.038(4) 0.021(3) -0.011(4)
C56 0.043(3) 0.071(4) 0.042(3) 0.022(3) 0.017(2) -0.004(3)
C57 0.028(2) 0.044(3) 0.020(2) 0.0010(18) 0.0057(17) -0.0012(19)
C58 0.061(3) 0.062(3) 0.026(2) 0.008(2) 0.006(2) -0.018(3)
C59 0.066(4) 0.101(5) 0.029(3) 0.014(3) 0.011(3) -0.023(4)
C60 0.050(3) 0.106(5) 0.021(2) -0.003(3) 0.009(2) -0.006(3)
C61 0.061(3) 0.072(4) 0.035(3) -0.021(3) 0.009(3) -0.010(3)
C62 0.053(3) 0.046(3) 0.031(2) -0.003(2) 0.014(2) -0.006(2)
C63 0.021(2) 0.041(2) 0.020(2) 0.0071(18) 0.0036(16) 0.0038(18)
C64 0.035(2) 0.050(3) 0.036(3) 0.014(2) 0.001(2) 0.000(2)
C65 0.053(3) 0.069(4) 0.046(3) 0.033(3) 0.006(3) 0.009(3)
C66 0.051(3) 0.089(5) 0.026(3) 0.024(3) 0.003(2) 0.018(3)
C67 0.036(3) 0.080(4) 0.028(2) -0.010(3) -0.005(2) 0.004(3)
C68 0.031(2) 0.045(3) 0.029(2) 0.001(2) 0.0000(19) 0.001(2)
C69 0.032(2) 0.037(2) 0.027(2) 0.005(2) 0.0060(18) 0.005(2)
C70 0.032(2) 0.032(2) 0.022(2) -0.0011(17) 0.0028(17) 0.0085(19)
C71 0.025(2) 0.025(2) 0.025(2) 0.0035(17) 0.0055(18) -0.0019(17)
C72 0.027(2) 0.027(2) 0.022(2) 0.0015(16) 0.0046(17) -0.0005(18)
C73 0.0937(11) 0.0636(19) 0.089(2) 0.0011(15) 0.0306(11) -0.0051(9)
C74 0.0937(11) 0.0636(19) 0.089(2) 0.0011(15) 0.0306(11) -0.0051(9)
Cl1 0.0937(11) 0.0636(19) 0.089(2) 0.0011(15) 0.0306(11) -0.0051(9)
Cl2 0.0937(11) 0.0636(19) 0.089(2) 0.0011(15) 0.0306(11) -0.0051(9)
C73A 0.0937(11) 0.0636(19) 0.089(2) 0.0011(15) 0.0306(11) -0.0051(9)
C74A 0.0937(11) 0.0636(19) 0.089(2) 0.0011(15) 0.0306(11) -0.0051(9)
Cl1A 0.0937(11) 0.0636(19) 0.089(2) 0.0011(15) 0.0306(11) -0.0051(9)
Cl2A 0.0937(11) 0.0636(19) 0.089(2) 0.0011(15) 0.0306(11) -0.0051(9)
N1 0.0209(16) 0.0262(17) 0.0194(16) 0.0029(13) 0.0027(13) -0.0009(13)
N2 0.0205(16) 0.0295(18) 0.0203(16) 0.0084(14) 0.0039(13) -0.0028(14)
N3 0.0183(16) 0.0298(18) 0.0189(16) 0.0053(13) 0.0049(13) -0.0008(13)
N4 0.0202(16) 0.0335(19) 0.0149(15) 0.0046(13) 0.0044(13) -0.0016(14)
N5 0.057(3) 0.059(3) 0.037(2) 0.014(2) 0.010(2) 0.025(2)
N6 0.045(2) 0.059(3) 0.035(2) -0.006(2) 0.0080(18) 0.020(2)
N7 0.044(2) 0.038(2) 0.026(2) 0.0019(16) -0.0004(17) -0.0068(18)
N8 0.036(2) 0.043(2) 0.034(2) -0.0020(17) 0.0076(17) -0.0131(18)
Cl3 0.0920(18) 0.0627(15) 0.1093(19) 0.0194(14) 0.051(2) -0.0040(19)
Cl4 0.0920(18) 0.0627(15) 0.1093(19) 0.0194(14) 0.051(2) -0.0040(19)
C75 0.0920(18) 0.0627(15) 0.1093(19) 0.0194(14) 0.051(2) -0.0040(19)
C76 0.0920(18) 0.0627(15) 0.1093(19) 0.0194(14) 0.051(2) -0.0040(19)
Cl3B 0.0920(18) 0.0627(15) 0.1093(19) 0.0194(14) 0.051(2) -0.0040(19)
Cl4B 0.0920(18) 0.0627(15) 0.1093(19) 0.0194(14) 0.051(2) -0.0040(19)
C75B 0.0920(18) 0.0627(15) 0.1093(19) 0.0194(14) 0.051(2) -0.0040(19)
C76B 0.0920(18) 0.0627(15) 0.1093(19) 0.0194(14) 0.051(2) -0.0040(19)
Cl3A 0.0920(18) 0.0627(15) 0.1093(19) 0.0194(14) 0.051(2) -0.0040(19)
Cl4A 0.0920(18) 0.0627(15) 0.1093(19) 0.0194(14) 0.051(2) -0.0040(19)
C75A 0.0920(18) 0.0627(15) 0.1093(19) 0.0194(14) 0.051(2) -0.0040(19)
C76A 0.0920(18) 0.0627(15) 0.1093(19) 0.0194(14) 0.051(2) -0.0040(19)
Cl5 0.0693(16) 0.1101(19) 0.140(2) 0.0015(14) 0.0116(14) -0.0248(13)
Cl6 0.0693(16) 0.1101(19) 0.140(2) 0.0015(14) 0.0116(14) -0.0248(13)
C77 0.0693(16) 0.1101(19) 0.140(2) 0.0015(14) 0.0116(14) -0.0248(13)
C78 0.0693(16) 0.1101(19) 0.140(2) 0.0015(14) 0.0116(14) -0.0248(13)
Cl5A 0.0693(16) 0.1101(19) 0.140(2) 0.0015(14) 0.0116(14) -0.0248(13)
Cl6A 0.0693(16) 0.1101(19) 0.140(2) 0.0015(14) 0.0116(14) -0.0248(13)
C77A 0.0693(16) 0.1101(19) 0.140(2) 0.0015(14) 0.0116(14) -0.0248(13)
C78A 0.0693(16) 0.1101(19) 0.140(2) 0.0015(14) 0.0116(14) -0.0248(13)
C21 0.024(2) 0.029(2) 0.0198(19) -0.0001(16) 0.0046(16) 0.0047(17)
C26 0.026(2) 0.043(3) 0.027(2) -0.0091(19) 0.0070(17) 0.0005(19)
C22 0.037(2) 0.045(3) 0.026(2) -0.010(2) 0.0043(19) 0.003(2)
C23 0.053(3) 0.065(4) 0.034(3) -0.010(2) 0.018(2) 0.017(3)
C25 0.021(2) 0.066(3) 0.037(3) -0.003(2) 0.0076(19) -0.002(2)
C24 0.033(3) 0.082(4) 0.043(3) 0.003(3) 0.021(2) 0.019(3)

loop_
_atom_type_symbol
_atom_type_description
_atom_type_scat_dispersion_real
_atom_type_scat_dispersion_imag
_atom_type_scat_source
C C 0.0033 0.0016 'International Tables Vol C Tables 4.2.6.8 and 6.1.1.4'
H H 0.0000 0.0000 'International Tables Vol C Tables 4.2.6.8 and 6.1.1.4'
N N 0.0061 0.0033 'International Tables Vol C Tables 4.2.6.8 and 6.1.1.4'
Cl Cl 0.1484 0.1585 'International Tables Vol C Tables 4.2.6.8 and 6.1.1.4'

loop_
_geom_angle_atom_site_label_1
_geom_angle_atom_site_label_2
_geom_angle_atom_site_label_3
_geom_angle
_geom_angle_site_symmetry_1
_geom_angle_site_symmetry_3
_geom_angle_publ_flag
N1 C1 C20 126.1(3) . . ?
N1 C1 C2 109.9(3) . . ?
C20 C1 C2 124.0(3) . . ?
C3 C2 C69 122.3(4) . . ?
C3 C2 C1 106.5(3) . . ?
C69 C2 C1 130.9(4) . . ?
C2 C3 C70 123.3(4) . . ?
C2 C3 C4 106.3(3) . . ?
C70 C3 C4 130.0(4) . . ?
N1 C4 C5 125.9(3) . . ?
N1 C4 C3 109.9(3) . . ?
C5 C4 C3 124.1(4) . . ?
C6 C5 C4 123.7(4) . . ?
C6 C5 C21 116.5(3) . . ?
C4 C5 C21 119.6(3) . . ?
N2 C6 C5 124.6(3) . . ?
N2 C6 C7 107.2(3) . . ?
C5 C6 C7 128.1(4) . . ?
C8 C7 C6 107.7(3) . . ?
C8 C7 C27 125.4(4) . . ?
C6 C7 C27 125.8(3) . . ?
C7 C8 C9 107.3(3) . . ?
C7 C8 C33 123.7(3) . . ?
C9 C8 C33 128.8(3) . . ?
N2 C9 C10 123.3(3) . . ?
N2 C9 C8 106.6(3) . . ?
C10 C9 C8 129.9(3) . . ?
C9 C10 C11 123.2(3) . . ?
C9 C10 C39 121.2(3) . . ?
C11 C10 C39 115.7(3) . . ?
N3 C11 C10 125.9(3) . . ?
N3 C11 C12 109.9(3) . . ?
C10 C11 C12 124.1(3) . . ?
C13 C12 C71 122.9(3) . . ?
C13 C12 C11 106.5(3) . . ?
C71 C12 C11 130.2(4) . . ?
C12 C13 C72 122.8(3) . . ?
C12 C13 C14 106.1(3) . . ?
C72 C13 C14 131.0(3) . . ?
N3 C14 C15 125.9(3) . . ?
N3 C14 C13 110.1(3) . . ?
C15 C14 C13 123.8(3) . . ?
C16 C15 C14 124.9(3) . . ?
C16 C15 C45 119.8(3) . . ?
C14 C15 C45 115.2(3) . . ?
N4 C16 C15 125.0(3) . . ?
N4 C16 C17 105.9(3) . . ?
C15 C16 C17 129.1(4) . . ?
C18 C17 C16 108.2(3) . . ?
C18 C17 C51 123.4(3) . . ?
C16 C17 C51 128.4(3) . . ?
C17 C18 C19 107.9(3) . . ?
C17 C18 C57 124.2(4) . . ?
C19 C18 C57 127.6(4) . . ?
N4 C19 C20 124.4(4) . . ?
N4 C19 C18 106.6(3) . . ?
C20 C19 C18 128.6(3) . . ?
C19 C20 C1 124.0(3) . . ?
C19 C20 C63 118.9(3) . . ?
C1 C20 C63 116.8(3) . . ?
C28 C27 C32 118.5(4) . . ?
C28 C27 C7 118.8(4) . . ?
C32 C27 C7 122.7(4) . . ?
C27 C28 C29 120.4(5) . . ?
C27 C28 H28 119.8 . . ?
C29 C28 H28 119.8 . . ?
C30 C29 C28 120.1(5) . . ?
C30 C29 H29 119.9 . . ?
C28 C29 H29 119.9 . . ?
C31 C30 C29 120.0(5) . . ?
C31 C30 H30 120.0 . . ?
C29 C30 H30 120.0 . . ?
C30 C31 C32 120.7(5) . . ?
C30 C31 H31 119.7 . . ?
C32 C31 H31 119.7 . . ?
C31 C32 C27 120.2(5) . . ?
C31 C32 H32 119.9 . . ?
C27 C32 H32 119.9 . . ?
C38 C33 C34 118.4(4) . . ?
C38 C33 C8 121.8(4) . . ?
C34 C33 C8 119.7(4) . . ?
C35 C34 C33 120.5(5) . . ?
C35 C34 H34 119.7 . . ?
C33 C34 H34 119.7 . . ?
C36 C35 C34 120.8(5) . . ?
C36 C35 H35 119.6 . . ?
C34 C35 H35 119.6 . . ?
C35 C36 C37 119.9(5) . . ?
C35 C36 H36 120.0 . . ?
C37 C36 H36 120.0 . . ?
C36 C37 C38 120.3(5) . . ?
C36 C37 H37 119.8 . . ?
C38 C37 H37 119.8 . . ?
C33 C38 C37 120.0(5) . . ?
C33 C38 H38 120.0 . . ?
C37 C38 H38 120.0 . . ?
C44 C39 C40 119.1(4) . . ?
C44 C39 C10 120.0(4) . . ?
C40 C39 C10 120.6(4) . . ?
C41 C40 C39 120.0(4) . . ?
C41 C40 H40 120.0 . . ?
C39 C40 H40 120.0 . . ?
C42 C41 C40 120.1(4) . . ?
C42 C41 H41 120.0 . . ?
C40 C41 H41 120.0 . . ?
C41 C42 C43 120.8(4) . . ?
C41 C42 H42 119.6 . . ?
C43 C42 H42 119.6 . . ?
C42 C43 C44 119.1(4) . . ?
C42 C43 H43 120.4 . . ?
C44 C43 H43 120.4 . . ?
C39 C44 C43 120.9(4) . . ?
C39 C44 H44 119.6 . . ?
C43 C44 H44 119.6 . . ?
C46 C45 C50 118.6(4) . . ?
C46 C45 C15 122.5(4) . . ?
C50 C45 C15 118.8(4) . . ?
C47 C46 C45 121.0(4) . . ?
C47 C46 H46 119.5 . . ?
C45 C46 H46 119.5 . . ?
C46 C47 C48 120.1(4) . . ?
C46 C47 H47 119.9 . . ?
C48 C47 H47 119.9 . . ?
C49 C48 C47 119.5(4) . . ?
C49 C48 H48 120.2 . . ?
C47 C48 H48 120.2 . . ?
C48 C49 C50 120.6(4) . . ?
C48 C49 H49 119.7 . . ?
C50 C49 H49 119.7 . . ?
C49 C50 C45 120.1(4) . . ?
C49 C50 H50 120.0 . . ?
C45 C50 H50 120.0 . . ?
C52 C51 C56 119.8(5) . . ?
C52 C51 C17 120.7(4) . . ?
C56 C51 C17 119.4(4) . . ?
C51 C52 C53 118.9(6) . . ?
C51 C52 H52 120.5 . . ?
C53 C52 H52 120.5 . . ?
C54 C53 C52 120.8(6) . . ?
C54 C53 H53 119.6 . . ?
C52 C53 H53 119.6 . . ?
C55 C54 C53 120.0(5) . . ?
C55 C54 H54 120.0 . . ?
C53 C54 H54 120.0 . . ?
C54 C55 C56 120.8(7) . . ?
C54 C55 H55 119.6 . . ?
C56 C55 H55 119.6 . . ?
C55 C56 C51 119.7(6) . . ?
C55 C56 H56 120.2 . . ?
C51 C56 H56 120.2 . . ?
C62 C57 C58 118.5(4) . . ?
C62 C57 C18 119.5(4) . . ?
C58 C57 C18 121.9(4) . . ?
C59 C58 C57 119.9(5) . . ?
C59 C58 H58 120.1 . . ?
C57 C58 H58 120.1 . . ?
C60 C59 C58 121.2(5) . . ?
C60 C59 H59 119.4 . . ?
C58 C59 H59 119.4 . . ?
C61 C60 C59 119.1(5) . . ?
C61 C60 H60 120.4 . . ?
C59 C60 H60 120.4 . . ?
C60 C61 C62 120.8(5) . . ?
C60 C61 H61 119.6 . . ?
C62 C61 H61 119.6 . . ?
C57 C62 C61 120.5(5) . . ?
C57 C62 H62 119.7 . . ?
C61 C62 H62 119.7 . . ?
C64 C63 C68 119.4(4) . . ?
C64 C63 C20 120.1(4) . . ?
C68 C63 C20 120.5(4) . . ?
C63 C64 C65 119.7(5) . . ?
C63 C64 H64 120.2 . . ?
C65 C64 H64 120.2 . . ?
C66 C65 C64 120.8(5) . . ?
C66 C65 H65 119.6 . . ?
C64 C65 H65 119.6 . . ?
C67 C66 C65 119.5(4) . . ?
C67 C66 H66 120.3 . . ?
C65 C66 H66 120.3 . . ?
C66 C67 C68 120.6(5) . . ?
C66 C67 H67 119.7 . . ?
C68 C67 H67 119.7 . . ?
C63 C68 C67 120.0(5) . . ?
C63 C68 H68 120.0 . . ?
C67 C68 H68 120.0 . . ?
N5 C69 C2 174.1(5) . . ?
N6 C70 C3 173.7(5) . . ?
N7 C71 C12 175.2(4) . . ?
N8 C72 C13 174.2(4) . . ?
C74 C73 Cl1 116.5(7) . . ?
C74 C73 H73A 108.2 . . ?
Cl1 C73 H73A 108.2 . . ?
C74 C73 H73B 108.2 . . ?
Cl1 C73 H73B 108.2 . . ?
H73A C73 H73B 107.3 . . ?
C73 C74 Cl2 117.2(8) . . ?
C73 C74 H74A 108.0 . . ?
Cl2 C74 H74A 108.0 . . ?
C73 C74 H74B 108.0 . . ?
Cl2 C74 H74B 108.0 . . ?
H74A C74 H74B 107.2 . . ?
C74A C73A Cl2A 113.4(9) . . ?
C74A C73A H73C 108.9 . . ?
Cl2A C73A H73C 108.9 . . ?
C74A C73A H73D 108.9 . . ?
Cl2A C73A H73D 108.9 . . ?
H73C C73A H73D 107.7 . . ?
C73A C74A Cl1A 124.8(9) . . ?
C73A C74A H74C 106.1 . . ?
Cl1A C74A H74C 106.1 . . ?
C73A C74A H74D 106.1 . . ?
Cl1A C74A H74D 106.1 . . ?
H74C C74A H74D 106.3 . . ?
C1 N1 C4 107.3(3) . . ?
C6 N2 C9 110.9(3) . . ?
C6 N2 H2 124.5 . . ?
C9 N2 H2 124.5 . . ?
C14 N3 C11 107.1(3) . . ?
C19 N4 C16 111.1(3) . . ?
C19 N4 H4 124.4 . . ?
C16 N4 H4 124.4 . . ?
C76 C75 Cl3 127.4(13) . . ?
C76 C75 H75A 105.4 . . ?
Cl3 C75 H75A 105.4 . . ?
C76 C75 H75B 105.4 . . ?
Cl3 C75 H75B 105.4 . . ?
H75A C75 H75B 106.0 . . ?
C75 C76 Cl4 107.9(13) . . ?
C75 C76 H76A 110.1 . . ?
Cl4 C76 H76A 110.1 . . ?
C75 C76 H76B 110.1 . . ?
Cl4 C76 H76B 110.1 . . ?
H76A C76 H76B 108.4 . . ?
C76B C75B Cl3B 107.2(10) . . ?
C76B C75B H75C 110.3 . . ?
Cl3B C75B H75C 110.3 . . ?
C76B C75B H75D 110.3 . . ?
Cl3B C75B H75D 110.3 . . ?
H75C C75B H75D 108.5 . . ?
C75B C76B Cl4B 115.2(12) . . ?
C75B C76B H76C 108.5 . . ?
Cl4B C76B H76C 108.5 . . ?
C75B C76B H76D 108.5 . . ?
Cl4B C76B H76D 108.5 . . ?
H76C C76B H76D 107.5 . . ?
C76A C75A Cl3A 127.2(18) . . ?
C76A C75A H75E 105.5 . . ?
Cl3A C75A H75E 105.5 . . ?
C76A C75A H75F 105.5 . . ?
Cl3A C75A H75F 105.5 . . ?
H75E C75A H75F 106.1 . . ?
C75A C76A Cl4A 114(2) . . ?
C75A C76A H76E 108.8 . . ?
Cl4A C76A H76E 108.8 . . ?
C75A C76A H76F 108.8 . . ?
Cl4A C76A H76F 108.8 . . ?
H76E C76A H76F 107.7 . . ?
C78 C77 Cl5 117.1(9) . . ?
C78 C77 H77A 108.0 . . ?
Cl5 C77 H77A 108.0 . . ?
C78 C77 H77B 108.0 . . ?
Cl5 C77 H77B 108.0 . . ?
H77A C77 H77B 107.3 . . ?
C77 C78 Cl6 110.0(7) . . ?
C77 C78 H78A 109.7 . . ?
Cl6 C78 H78A 109.7 . . ?
C77 C78 H78B 109.7 . . ?
Cl6 C78 H78B 109.7 . . ?
H78A C78 H78B 108.2 . . ?
C78A C77A Cl5A 116.9(19) . . ?
C78A C77A H77C 108.1 . . ?
Cl5A C77A H77C 108.1 . . ?
C78A C77A H77D 108.1 . . ?
Cl5A C77A H77D 108.1 . . ?
H77C C77A H77D 107.3 . . ?
C77A C78A Cl6A 115.9(16) . . ?
C77A C78A H78C 108.3 . . ?
Cl6A C78A H78C 108.3 . . ?
C77A C78A H78D 108.3 . . ?
Cl6A C78A H78D 108.3 . . ?
H78C C78A H78D 107.4 . . ?
C22 C21 C26 118.9(4) . . ?
C22 C21 C5 118.5(4) . . ?
C26 C21 C5 122.6(3) . . ?
C25 C26 C21 120.1(4) . . ?
C25 C26 H26 119.9 . . ?
C21 C26 H26 119.9 . . ?
C23 C22 C21 120.6(4) . . ?
C23 C22 H22 119.7 . . ?
C21 C22 H22 119.7 . . ?
C24 C23 C22 119.9(4) . . ?
C24 C23 H23 120.0 . . ?
C22 C23 H23 120.0 . . ?
C24 C25 C26 120.2(4) . . ?
C24 C25 H25 119.9 . . ?
C26 C25 H25 119.9 . . ?
C25 C24 C23 120.2(4) . . ?
C25 C24 H24 119.9 . . ?
C23 C24 H24 119.9 . . ?

loop_
_geom_bond_atom_site_label_1
_geom_bond_atom_site_label_2
_geom_bond_distance
_geom_bond_site_symmetry_2
_geom_bond_publ_flag
C1 N1 1.358(5) . ?
C1 C20 1.416(6) . ?
C1 C2 1.452(6) . ?
C2 C3 1.369(6) . ?
C2 C69 1.433(6) . ?
C3 C70 1.418(6) . ?
C3 C4 1.452(5) . ?
C4 N1 1.360(5) . ?
C4 C5 1.408(6) . ?
C5 C6 1.407(5) . ?
C5 C21 1.487(5) . ?
C6 N2 1.362(5) . ?
C6 C7 1.434(5) . ?
C7 C8 1.386(5) . ?
C7 C27 1.488(5) . ?
C8 C9 1.443(5) . ?
C8 C33 1.476(5) . ?
C9 N2 1.374(5) . ?
C9 C10 1.397(5) . ?
C10 C11 1.416(5) . ?
C10 C39 1.489(5) . ?
C11 N3 1.367(5) . ?
C11 C12 1.445(5) . ?
C12 C13 1.382(5) . ?
C12 C71 1.431(5) . ?
C13 C72 1.422(5) . ?
C13 C14 1.451(5) . ?
C14 N3 1.359(5) . ?
C14 C15 1.419(5) . ?
C15 C16 1.389(5) . ?
C15 C45 1.499(5) . ?
C16 N4 1.377(5) . ?
C16 C17 1.455(5) . ?
C17 C18 1.373(6) . ?
C17 C51 1.486(6) . ?
C18 C19 1.443(6) . ?
C18 C57 1.483(5) . ?
C19 N4 1.377(5) . ?
C19 C20 1.397(5) . ?
C20 C63 1.489(5) . ?
C27 C28 1.384(6) . ?
C27 C32 1.389(6) . ?
C28 C29 1.388(7) . ?
C28 H28 0.9300 . ?
C29 C30 1.365(9) . ?
C29 H29 0.9300 . ?
C30 C31 1.362(9) . ?
C30 H30 0.9300 . ?
C31 C32 1.380(7) . ?
C31 H31 0.9300 . ?
C32 H32 0.9300 . ?
C33 C38 1.378(6) . ?
C33 C34 1.399(6) . ?
C34 C35 1.364(7) . ?
C34 H34 0.9300 . ?
C35 C36 1.363(9) . ?
C35 H35 0.9300 . ?
C36 C37 1.366(9) . ?
C36 H36 0.9300 . ?
C37 C38 1.394(7) . ?
C37 H37 0.9300 . ?
C38 H38 0.9300 . ?
C39 C44 1.382(6) . ?
C39 C40 1.397(6) . ?
C40 C41 1.385(6) . ?
C40 H40 0.9300 . ?
C41 C42 1.375(7) . ?
C41 H41 0.9300 . ?
C42 C43 1.382(7) . ?
C42 H42 0.9300 . ?
C43 C44 1.391(6) . ?
C43 H43 0.9300 . ?
C44 H44 0.9300 . ?
C45 C46 1.381(6) . ?
C45 C50 1.389(6) . ?
C46 C47 1.370(6) . ?
C46 H46 0.9300 . ?
C47 C48 1.382(7) . ?
C47 H47 0.9300 . ?
C48 C49 1.370(7) . ?
C48 H48 0.9300 . ?
C49 C50 1.380(6) . ?
C49 H49 0.9300 . ?
C50 H50 0.9300 . ?
C51 C52 1.374(7) . ?
C51 C56 1.389(7) . ?
C52 C53 1.404(9) . ?
C52 H52 0.9300 . ?
C53 C54 1.358(11) . ?
C53 H53 0.9300 . ?
C54 C55 1.356(11) . ?
C54 H54 0.9300 . ?
C55 C56 1.382(8) . ?
C55 H55 0.9300 . ?
C56 H56 0.9300 . ?
C57 C62 1.375(7) . ?
C57 C58 1.387(7) . ?
C58 C59 1.387(7) . ?
C58 H58 0.9300 . ?
C59 C60 1.361(9) . ?
C59 H59 0.9300 . ?
C60 C61 1.360(8) . ?
C60 H60 0.9300 . ?
C61 C62 1.389(7) . ?
C61 H61 0.9300 . ?
C62 H62 0.9300 . ?
C63 C64 1.373(6) . ?
C63 C68 1.384(6) . ?
C64 C65 1.391(7) . ?
C64 H64 0.9300 . ?
C65 C66 1.370(8) . ?
C65 H65 0.9300 . ?
C66 C67 1.359(8) . ?
C66 H66 0.9300 . ?
C67 C68 1.390(7) . ?
C67 H67 0.9300 . ?
C68 H68 0.9300 . ?
C69 N5 1.144(6) . ?
C70 N6 1.146(6) . ?
C71 N7 1.145(5) . ?
C72 N8 1.144(5) . ?
C73 C74 1.500(2) . ?
C73 Cl1 1.694(4) . ?
C73 H73A 0.9700 . ?
C73 H73B 0.9700 . ?
C74 Cl2 1.712(4) . ?
C74 H74A 0.9700 . ?
C74 H74B 0.9700 . ?
C73A C74A 1.500(2) . ?
C73A Cl2A 1.699(4) . ?
C73A H73C 0.9700 . ?
C73A H73D 0.9700 . ?
C74A Cl1A 1.712(4) . ?
C74A H74C 0.9700 . ?
C74A H74D 0.9700 . ?
N2 H2 0.8600 . ?
N4 H4 0.8600 . ?
Cl3 C75 1.709(4) . ?
Cl4 C76 1.699(4) . ?
C75 C76 1.500(2) . ?
C75 H75A 0.9700 . ?
C75 H75B 0.9700 . ?
C76 H76A 0.9700 . ?
C76 H76B 0.9700 . ?
Cl3B C75B 1.707(4) . ?
Cl4B C76B 1.713(4) . ?
C75B C76B 1.500(2) . ?
C75B H75C 0.9700 . ?
C75B H75D 0.9700 . ?
C76B H76C 0.9700 . ?
C76B H76D 0.9700 . ?
Cl3A C75A 1.701(4) . ?
Cl4A C76A 1.78(4) . ?
C75A C76A 1.500(2) . ?
C75A H75E 0.9700 . ?
C75A H75F 0.9700 . ?
C76A H76E 0.9700 . ?
C76A H76F 0.9700 . ?
Cl5 C77 1.715(4) . ?
Cl6 C78 1.723(4) . ?
C77 C78 1.501(2) . ?
C77 H77A 0.9700 . ?
C77 H77B 0.9700 . ?
C78 H78A 0.9700 . ?
C78 H78B 0.9700 . ?
Cl5A C77A 1.702(4) . ?
Cl6A C78A 1.702(4) . ?
C77A C78A 1.501(2) . ?
C77A H77C 0.9700 . ?
C77A H77D 0.9700 . ?
C78A H78C 0.9700 . ?
C78A H78D 0.9700 . ?
C21 C22 1.386(6) . ?
C21 C26 1.390(6) . ?
C26 C25 1.381(6) . ?
C26 H26 0.9300 . ?
C22 C23 1.378(7) . ?
C22 H22 0.9300 . ?
C23 C24 1.374(8) . ?
C23 H23 0.9300 . ?
C25 C24 1.374(7) . ?
C25 H25 0.9300 . ?
C24 H24 0.9300 . ?

loop_
_geom_torsion_atom_site_label_1
_geom_torsion_atom_site_label_2
_geom_torsion_atom_site_label_3
_geom_torsion_atom_site_label_4
_geom_torsion
_geom_torsion_site_symmetry_1
_geom_torsion_site_symmetry_2
_geom_torsion_site_symmetry_3
_geom_torsion_site_symmetry_4
_geom_torsion_publ_flag
N1 C1 C2 C3 0.0(4) . . . . ?
C20 C1 C2 C3 -178.9(4) . . . . ?
N1 C1 C2 C69 173.2(4) . . . . ?
C20 C1 C2 C69 -5.8(7) . . . . ?
C69 C2 C3 C70 -1.9(6) . . . . ?
C1 C2 C3 C70 171.9(4) . . . . ?
C69 C2 C3 C4 -175.3(4) . . . . ?
C1 C2 C3 C4 -1.4(4) . . . . ?
C2 C3 C4 N1 2.5(4) . . . . ?
C70 C3 C4 N1 -170.3(4) . . . . ?
C2 C3 C4 C5 -174.2(4) . . . . ?
C70 C3 C4 C5 13.0(7) . . . . ?
N1 C4 C5 C6 13.8(6) . . . . ?
C3 C4 C5 C6 -170.0(4) . . . . ?
N1 C4 C5 C21 -171.3(4) . . . . ?
C3 C4 C5 C21 4.8(6) . . . . ?
C4 C5 C6 N2 23.3(6) . . . . ?
C21 C5 C6 N2 -151.6(4) . . . . ?
C4 C5 C6 C7 -159.8(4) . . . . ?
C21 C5 C6 C7 25.2(6) . . . . ?
N2 C6 C7 C8 2.1(4) . . . . ?
C5 C6 C7 C8 -175.1(4) . . . . ?
N2 C6 C7 C27 -166.5(4) . . . . ?
C5 C6 C7 C27 16.2(7) . . . . ?
C6 C7 C8 C9 1.1(4) . . . . ?
C27 C7 C8 C9 169.8(4) . . . . ?
C6 C7 C8 C33 -175.0(4) . . . . ?
C27 C7 C8 C33 -6.2(6) . . . . ?
C7 C8 C9 N2 -3.9(4) . . . . ?
C33 C8 C9 N2 171.9(4) . . . . ?
C7 C8 C9 C10 170.8(4) . . . . ?
C33 C8 C9 C10 -13.4(7) . . . . ?
N2 C9 C10 C11 -11.8(6) . . . . ?
C8 C9 C10 C11 174.3(4) . . . . ?
N2 C9 C10 C39 167.8(4) . . . . ?
C8 C9 C10 C39 -6.1(6) . . . . ?
C9 C10 C11 N3 -20.4(6) . . . . ?
C39 C10 C11 N3 159.9(4) . . . . ?
C9 C10 C11 C12 162.8(4) . . . . ?
C39 C10 C11 C12 -16.8(6) . . . . ?
N3 C11 C12 C13 -3.5(4) . . . . ?
C10 C11 C12 C13 173.7(4) . . . . ?
N3 C11 C12 C71 169.7(4) . . . . ?
C10 C11 C12 C71 -13.1(7) . . . . ?
C71 C12 C13 C72 2.9(6) . . . . ?
C11 C12 C13 C72 176.7(4) . . . . ?
C71 C12 C13 C14 -173.6(4) . . . . ?
C11 C12 C13 C14 0.3(4) . . . . ?
C12 C13 C14 N3 3.1(4) . . . . ?
C72 C13 C14 N3 -173.0(4) . . . . ?
C12 C13 C14 C15 -172.8(4) . . . . ?
C72 C13 C14 C15 11.2(7) . . . . ?
N3 C14 C15 C16 14.9(6) . . . . ?
C13 C14 C15 C16 -170.0(4) . . . . ?
N3 C14 C15 C45 -161.8(4) . . . . ?
C13 C14 C15 C45 13.4(5) . . . . ?
C14 C15 C16 N4 8.6(6) . . . . ?
C45 C15 C16 N4 -174.9(4) . . . . ?
C14 C15 C16 C17 -172.6(4) . . . . ?
C45 C15 C16 C17 3.9(6) . . . . ?
N4 C16 C17 C18 -0.1(4) . . . . ?
C15 C16 C17 C18 -179.1(4) . . . . ?
N4 C16 C17 C51 -178.5(4) . . . . ?
C15 C16 C17 C51 2.4(7) . . . . ?
C16 C17 C18 C19 3.7(5) . . . . ?
C51 C17 C18 C19 -177.8(4) . . . . ?
C16 C17 C18 C57 -169.5(4) . . . . ?
C51 C17 C18 C57 9.0(6) . . . . ?
C17 C18 C19 N4 -5.9(4) . . . . ?
C57 C18 C19 N4 167.0(4) . . . . ?
C17 C18 C19 C20 166.4(4) . . . . ?
C57 C18 C19 C20 -20.7(7) . . . . ?
N4 C19 C20 C1 -8.7(6) . . . . ?
C18 C19 C20 C1 -179.7(4) . . . . ?
N4 C19 C20 C63 164.6(4) . . . . ?
C18 C19 C20 C63 -6.4(6) . . . . ?
N1 C1 C20 C19 -22.3(6) . . . . ?
C2 C1 C20 C19 156.4(4) . . . . ?
N1 C1 C20 C63 164.2(4) . . . . ?
C2 C1 C20 C63 -17.0(6) . . . . ?
C8 C7 C27 C28 -87.9(5) . . . . ?
C6 C7 C27 C28 78.9(5) . . . . ?
C8 C7 C27 C32 91.9(5) . . . . ?
C6 C7 C27 C32 -101.4(5) . . . . ?
C32 C27 C28 C29 1.2(6) . . . . ?
C7 C27 C28 C29 -179.1(4) . . . . ?
C27 C28 C29 C30 -0.3(8) . . . . ?
C28 C29 C30 C31 0.0(9) . . . . ?
C29 C30 C31 C32 -0.5(9) . . . . ?
C30 C31 C32 C27 1.4(8) . . . . ?
C28 C27 C32 C31 -1.7(7) . . . . ?
C7 C27 C32 C31 178.6(4) . . . . ?
C7 C8 C33 C38 116.4(5) . . . . ?
C9 C8 C33 C38 -58.7(6) . . . . ?
C7 C8 C33 C34 -61.0(6) . . . . ?
C9 C8 C33 C34 123.8(5) . . . . ?
C38 C33 C34 C35 -1.1(7) . . . . ?
C8 C33 C34 C35 176.4(4) . . . . ?
C33 C34 C35 C36 0.0(8) . . . . ?
C34 C35 C36 C37 0.9(8) . . . . ?
C35 C36 C37 C38 -0.6(8) . . . . ?
C34 C33 C38 C37 1.4(7) . . . . ?
C8 C33 C38 C37 -176.1(4) . . . . ?
C36 C37 C38 C33 -0.5(8) . . . . ?
C9 C10 C39 C44 124.2(4) . . . . ?
C11 C10 C39 C44 -56.2(5) . . . . ?
C9 C10 C39 C40 -60.4(5) . . . . ?
C11 C10 C39 C40 119.2(4) . . . . ?
C44 C39 C40 C41 2.2(6) . . . . ?
C10 C39 C40 C41 -173.3(4) . . . . ?
C39 C40 C41 C42 -0.2(6) . . . . ?
C40 C41 C42 C43 -2.5(7) . . . . ?
C41 C42 C43 C44 3.1(7) . . . . ?
C40 C39 C44 C43 -1.5(6) . . . . ?
C10 C39 C44 C43 174.0(4) . . . . ?
C42 C43 C44 C39 -1.1(6) . . . . ?
C16 C15 C45 C46 72.6(5) . . . . ?
C14 C15 C45 C46 -110.5(4) . . . . ?
C16 C15 C45 C50 -109.0(4) . . . . ?
C14 C15 C45 C50 67.9(5) . . . . ?
C50 C45 C46 C47 -0.1(6) . . . . ?
C15 C45 C46 C47 178.3(4) . . . . ?
C45 C46 C47 C48 1.7(7) . . . . ?
C46 C47 C48 C49 -1.8(7) . . . . ?
C47 C48 C49 C50 0.2(7) . . . . ?
C48 C49 C50 C45 1.4(7) . . . . ?
C46 C45 C50 C49 -1.4(6) . . . . ?
C15 C45 C50 C49 -179.9(4) . . . . ?
C18 C17 C51 C52 -98.1(5) . . . . ?
C16 C17 C51 C52 80.1(6) . . . . ?
C18 C17 C51 C56 78.6(6) . . . . ?
C16 C17 C51 C56 -103.2(5) . . . . ?
C56 C51 C52 C53 0.9(7) . . . . ?
C17 C51 C52 C53 177.5(4) . . . . ?
C51 C52 C53 C54 0.9(8) . . . . ?
C52 C53 C54 C55 -2.2(9) . . . . ?
C53 C54 C55 C56 1.9(9) . . . . ?
C54 C55 C56 C51 -0.2(9) . . . . ?
C52 C51 C56 C55 -1.2(7) . . . . ?
C17 C51 C56 C55 -177.9(5) . . . . ?
C17 C18 C57 C62 110.9(5) . . . . ?
C19 C18 C57 C62 -60.9(6) . . . . ?
C17 C18 C57 C58 -65.1(6) . . . . ?
C19 C18 C57 C58 123.1(5) . . . . ?
C62 C57 C58 C59 -0.3(8) . . . . ?
C18 C57 C58 C59 175.7(5) . . . . ?
C57 C58 C59 C60 0.1(9) . . . . ?
C58 C59 C60 C61 0.4(10) . . . . ?
C59 C60 C61 C62 -0.6(9) . . . . ?
C58 C57 C62 C61 0.1(8) . . . . ?
C18 C57 C62 C61 -176.0(5) . . . . ?
C60 C61 C62 C57 0.4(9) . . . . ?
C19 C20 C63 C64 -59.8(6) . . . . ?
C1 C20 C63 C64 114.0(5) . . . . ?
C19 C20 C63 C68 120.0(4) . . . . ?
C1 C20 C63 C68 -66.2(5) . . . . ?
C68 C63 C64 C65 0.4(7) . . . . ?
C20 C63 C64 C65 -179.8(5) . . . . ?
C63 C64 C65 C66 -0.4(9) . . . . ?
C64 C65 C66 C67 0.2(9) . . . . ?
C65 C66 C67 C68 -0.1(9) . . . . ?
C64 C63 C68 C67 -0.2(7) . . . . ?
C20 C63 C68 C67 179.9(4) . . . . ?
C66 C67 C68 C63 0.1(8) . . . . ?
Cl1 C73 C74 Cl2 174.5(9) . . . . ?
Cl2A C73A C74A Cl1A 169.6(11) . . . . ?
C20 C1 N1 C4 -179.6(4) . . . . ?
C2 C1 N1 C4 1.5(4) . . . . ?
C5 C4 N1 C1 174.2(4) . . . . ?
C3 C4 N1 C1 -2.4(4) . . . . ?
C5 C6 N2 C9 172.6(4) . . . . ?
C7 C6 N2 C9 -4.8(4) . . . . ?
C10 C9 N2 C6 -169.7(4) . . . . ?
C8 C9 N2 C6 5.4(4) . . . . ?
C15 C14 N3 C11 170.5(4) . . . . ?
C13 C14 N3 C11 -5.2(4) . . . . ?
C10 C11 N3 C14 -171.8(4) . . . . ?
C12 C11 N3 C14 5.4(4) . . . . ?
C20 C19 N4 C16 -166.7(4) . . . . ?
C18 C19 N4 C16 6.0(4) . . . . ?
C15 C16 N4 C19 175.3(4) . . . . ?
C17 C16 N4 C19 -3.8(4) . . . . ?
Cl3 C75 C76 Cl4 -69(2) . . . . ?
Cl3B C75B C76B Cl4B 51.8(19) . . . . ?
Cl3A C75A C76A Cl4A 10(6) . . . . ?
Cl5 C77 C78 Cl6 69.4(14) . . . . ?
Cl5A C77A C78A Cl6A 76(3) . . . . ?
C6 C5 C21 C22 64.3(5) . . . . ?
C4 C5 C21 C22 -110.9(4) . . . . ?
C6 C5 C21 C26 -116.1(4) . . . . ?
C4 C5 C21 C26 68.7(5) . . . . ?
C22 C21 C26 C25 -1.9(7) . . . . ?
C5 C21 C26 C25 178.5(4) . . . . ?
C26 C21 C22 C23 0.2(7) . . . . ?
C5 C21 C22 C23 179.8(4) . . . . ?
C21 C22 C23 C24 1.4(8) . . . . ?
C21 C26 C25 C24 2.1(7) . . . . ?
C26 C25 C24 C23 -0.5(8) . . . . ?
C22 C23 C24 C25 -1.2(8) . . . . ?
